data_1556744
loop_
_publ_author_name
'Lumpi, Daniel'
'Kautny, Paul'
'St\"oger, Berthold'
'Fr\"ohlich, Johannes'

_publ_section_title
;
 Crystal chemistry of layered structures formed by linear rigid
 silyl-capped molecules.
;
_journal_issue 'Pt 5'
_journal_name_full IUCrJ
_journal_page_first 584
_journal_page_last 600
_journal_paper_doi 10.1107/S2052252515011665
_journal_volume 2
_journal_year 2015
_chemical_formula_sum 'C22 H30 O8 S3 Si2'
_chemical_formula_weight 574.8
_space_group_IT_number 2
_space_group_name_Hall '-P 1'
_space_group_name_H-M_alt 'P -1'
_symmetry_cell_setting triclinic
_symmetry_Int_Tables_number 2
_symmetry_space_group_name_Hall '-P 1'
_symmetry_space_group_name_H-M 'P -1'
_cell_angle_alpha 79.940(2)
_cell_angle_beta 84.589(2)
_cell_angle_gamma 89.771(2)
_cell_formula_units_Z 4
_cell_length_a 10.5399(4)
_cell_length_b 13.8276(5)
_cell_length_c 19.9987(8)
_cell_measurement_reflns_used 9905
_cell_measurement_temperature 100
_cell_measurement_theta_max 30.0
_cell_measurement_theta_min 2.4
_cell_volume 2856.81(19)
_diffrn_ambient_temperature 100
_diffrn_measured_fraction_theta_full 0.85
_diffrn_measured_fraction_theta_max 0.85
_diffrn_measurement_device 'four-circle diffractometer'
_diffrn_measurement_device_type 'Bruker KAPPA APEX II CCD'
_diffrn_measurement_method '\w- and \f-scans'
_diffrn_radiation_monochromator graphite
_diffrn_radiation_probe x-ray
_diffrn_radiation_source 'X-ray tube'
_diffrn_radiation_type 'Mo K\a'
_diffrn_radiation_wavelength 0.71069
_diffrn_reflns_av_R_equivalents 0.0348
_diffrn_reflns_av_sigmaI/netI 0.0339
_diffrn_reflns_limit_h_max 14
_diffrn_reflns_limit_h_min -14
_diffrn_reflns_limit_k_max 19
_diffrn_reflns_limit_k_min -19
_diffrn_reflns_limit_l_max 28
_diffrn_reflns_limit_l_min -28
_diffrn_reflns_number 57022
_diffrn_reflns_theta_full 30.08
_diffrn_reflns_theta_max 30.08
_diffrn_reflns_theta_min 1.04
_exptl_absorpt_coefficient_mu 0.385
_exptl_absorpt_correction_T_max 0.90
_exptl_absorpt_correction_T_min 0.81
_exptl_absorpt_correction_type multi-scan
_exptl_absorpt_process_details TWINABS
_exptl_crystal_colour 'clear yellow'
_exptl_crystal_density_diffrn 1.3361
_exptl_crystal_description block
_exptl_crystal_F_000 1208
_exptl_crystal_size_max 0.63
_exptl_crystal_size_mid 0.45
_exptl_crystal_size_min 0.28
_refine_diff_density_max 0.45
_refine_diff_density_min -0.60
_refine_ls_extinction_method none
_refine_ls_goodness_of_fit_gt 2.12
_refine_ls_goodness_of_fit_ref 1.96
_refine_ls_hydrogen_treatment constr
_refine_ls_number_constraints 240
_refine_ls_number_parameters 632
_refine_ls_number_reflns 13689
_refine_ls_number_restraints 0
_refine_ls_R_factor_all 0.0530
_refine_ls_R_factor_gt 0.0372
_refine_ls_shift/su_max 0.0169
_refine_ls_shift/su_mean 0.0022
_refine_ls_structure_factor_coef F
_refine_ls_weighting_details w=1/(\s^2^(F)+0.0001F^2^)
_refine_ls_weighting_scheme sigma
_refine_ls_wR_factor_gt 0.0413
_refine_ls_wR_factor_ref 0.0422
_reflns_number_gt 11291
_reflns_number_total 13689
_reflns_threshold_expression I>3\s(I)
_cod_data_source_file yc5004.cif
_cod_data_source_block ESEMOX
_cod_depositor_comments
;
The following automatic conversions were performed:

data item '_diffrn_radiation_probe' value 'X-ray' was changed to
'x-ray' in accordance with the
/home/saulius/struct/COD-crude-data/automatic-downloads/DataCite-retrospective/IUCr/depositions/lib/dictionaries/cif_core.dic
dictionary named 'cif_core.dic' version 2.4.2 last updated on
2011-04-26.

Automatic conversion script
Id: cif_fix_values 7556 2019-12-06 15:28:31Z antanas 
;
_cod_database_code 1556744
_publcif_datablock.id {b8d27531-a09f-47d8-88d1-ccb022778054}

loop_
_symmetry_equiv_pos_site_id
_symmetry_equiv_pos_as_xyz
1 x,y,z
2 -x,-y,-z

loop_
_atom_site_label
_atom_site_type_symbol
_atom_site_fract_x
_atom_site_fract_y
_atom_site_fract_z
_atom_site_adp_type
_atom_site_U_iso_or_equiv
_atom_site_symmetry_multiplicity
_atom_site_occupancy
_atom_site_calc_flag
S1 S 0.77446(6) 0.50526(5) 0.50468(3) Uani 0.00908(17) 2 1 d
S2 S 0.72955(6) 0.28490(5) 0.68127(3) Uani 0.01225(18) 2 1 d
S3 S 0.70884(6) 0.45411(5) 0.31639(3) Uani 0.01340(19) 2 1 d
Si1 Si 0.73015(8) 0.46365(6) 0.88964(4) Uani 0.0215(2) 2 1 d
Si2 Si 0.77675(7) 0.78808(5) 0.13862(4) Uani 0.0174(2) 2 1 d
O1 O 0.63794(16) 0.50577(13) 0.50937(9) Uani 0.0139(5) 2 1 d
O2 O 0.83646(17) 0.59553(12) 0.51035(9) Uani 0.0136(5) 2 1 d
O3 O 0.69837(18) 0.22703(13) 0.63194(9) Uani 0.0190(6) 2 1 d
O4 O 0.63009(18) 0.30754(14) 0.73025(9) Uani 0.0208(6) 2 1 d
O5 O 0.68168(19) 0.35776(13) 0.35553(9) Uani 0.0181(6) 2 1 d
O6 O 0.7624(2) 0.46391(13) 0.24688(8) Uani 0.0225(6) 2 1 d
O7 O 0.94381(17) 0.26061(13) 0.55024(9) Uani 0.0133(5) 2 1 d
O8 O 0.94873(17) 0.32328(13) 0.40531(8) Uani 0.0134(5) 2 1 d
C1 C 0.8278(2) 0.40505(17) 0.56135(11) Uani 0.0096(7) 2 1 d
C2 C 0.8891(2) 0.34330(18) 0.52422(12) Uani 0.0104(7) 2 1 d
C3 C 0.8917(2) 0.37629(18) 0.44905(11) Uani 0.0099(7) 2 1 d
C4 C 0.8360(2) 0.46291(17) 0.43038(11) Uani 0.0101(7) 2 1 d
C5 C 0.7977(2) 0.39934(18) 0.63469(12) Uani 0.0107(7) 2 1 d
C6 C 0.8094(3) 0.4775(2) 0.66580(12) Uani 0.0158(8) 2 1 d
C7 C 0.7792(3) 0.47980(19) 0.73616(13) Uani 0.0174(8) 2 1 d
C8 C 0.7581(3) 0.4822(2) 0.79588(13) Uani 0.0216(8) 2 1 d
C9 C 0.6975(3) 0.5826(2) 0.91799(14) Uani 0.0308(10) 2 1 d
C10 C 0.8774(3) 0.4057(2) 0.92168(14) Uani 0.0353(11) 2 1 d
C11 C 0.5893(3) 0.3807(3) 0.91452(16) Uani 0.0477(13) 2 1 d
C12 C 0.8555(3) 0.22896(19) 0.72503(13) Uani 0.0185(8) 2 1 d
C13 C 0.8121(2) 0.51567(19) 0.36293(12) Uani 0.0120(7) 2 1 d
C14 C 0.8550(3) 0.60775(19) 0.33840(12) Uani 0.0159(8) 2 1 d
C16 C 0.8149(3) 0.7163(2) 0.22126(14) Uani 0.0203(8) 2 1 d
C17 C 0.7621(3) 0.6986(2) 0.08047(13) Uani 0.0318(10) 2 1 d
C18 C 0.6251(3) 0.8519(2) 0.15529(15) Uani 0.0347(11) 2 1 d
C19 C 0.9085(3) 0.8763(2) 0.10448(14) Uani 0.0306(10) 2 1 d
C20 C 0.5678(3) 0.5227(2) 0.31944(16) Uani 0.0240(10) 2 1 d
C21 C 1.0181(2) 0.20990(18) 0.50112(12) Uani 0.0126(8) 2 1 d
C22 C 0.9577(2) 0.22063(18) 0.43555(12) Uani 0.0134(8) 2 1 d
S1' S 0.27679(6) -0.00255(5) 0.49149(3) Uani 0.00893(17) 2 1 d
S2' S 0.28833(6) 0.21795(5) 0.31683(3) Uani 0.01156(18) 2 1 d
S3' S 0.14566(6) 0.04680(5) 0.68106(3) Uani 0.01244(18) 2 1 d
Si1' Si 0.30584(7) 0.03475(6) 0.11211(4) Uani 0.0203(2) 2 1 d
Si2' Si 0.19676(7) -0.27944(5) 0.86443(4) Uani 0.0167(2) 2 1 d
O1' O 0.14226(16) -0.00283(13) 0.48582(9) Uani 0.0136(5) 2 1 d
O2' O 0.34163(17) -0.09336(12) 0.48609(8) Uani 0.0132(5) 2 1 d
O3' O 0.24510(19) 0.27617(13) 0.36705(9) Uani 0.0186(6) 2 1 d
O4' O 0.19992(19) 0.19658(13) 0.27087(9) Uani 0.0215(6) 2 1 d
O5' O 0.12938(18) 0.14279(13) 0.64233(9) Uani 0.0173(6) 2 1 d
O6' O 0.17568(19) 0.03684(14) 0.75025(9) Uani 0.0216(6) 2 1 d
O7' O 0.46459(17) 0.24060(13) 0.44665(9) Uani 0.0123(5) 2 1 d
O8' O 0.41642(17) 0.17646(13) 0.59155(8) Uani 0.0121(5) 2 1 d
C1' C 0.3515(2) 0.09766(17) 0.43512(11) Uani 0.0102(7) 2 1 d
C2' C 0.3993(2) 0.15833(17) 0.47250(12) Uani 0.0090(7) 2 1 d
C3' C 0.3739(2) 0.12513(17) 0.54768(11) Uani 0.0095(7) 2 1 d
C4' C 0.3107(2) 0.03982(18) 0.56544(11) Uani 0.0104(7) 2 1 d
C5' C 0.3440(2) 0.10389(19) 0.36218(12) Uani 0.0112(7) 2 1 d
C6' C 0.3662(3) 0.0254(2) 0.33070(13) Uani 0.0139(8) 2 1 d
C8' C 0.3400(3) 0.01869(19) 0.20214(13) Uani 0.0184(8) 2 1 d
C9' C 0.2865(3) -0.0869(2) 0.08727(14) Uani 0.0324(10) 2 1 d
C10' C 0.4417(3) 0.1055(2) 0.06023(14) Uani 0.0364(11) 2 1 d
C11' C 0.1554(3) 0.1050(2) 0.10728(16) Uani 0.0371(11) 2 1 d
C12' C 0.4254(3) 0.2734(2) 0.26954(13) Uani 0.0213(9) 2 1 d
C13' C 0.2651(2) -0.01347(18) 0.63340(12) Uani 0.0109(7) 2 1 d
C14' C 0.3040(3) -0.10497(19) 0.65748(12) Uani 0.0145(8) 2 1 d
C15' C 0.2663(3) -0.16141(19) 0.72263(13) Uani 0.0167(8) 2 1 d
C16' C 0.2406(3) -0.21094(19) 0.77773(13) Uani 0.0181(8) 2 1 d
C17' C 0.1849(3) -0.1861(2) 0.92211(13) Uani 0.0292(10) 2 1 d
C18' C 0.0430(3) -0.3425(2) 0.86290(14) Uani 0.0296(10) 2 1 d
C19' C 0.3258(3) -0.3678(2) 0.88686(13) Uani 0.0271(9) 2 1 d
C20' C 0.0072(3) -0.0226(2) 0.67931(15) Uani 0.0235(10) 2 1 d
C21' C 0.5206(2) 0.29058(18) 0.49552(11) Uani 0.0115(8) 2 1 d
C22' C 0.4373(2) 0.27986(18) 0.56154(13) Uani 0.0137(8) 2 1 d
C7' C 0.3514(3) 0.02275(19) 0.26087(13) Uani 0.0169(8) 2 1 d
C15 C 0.8318(3) 0.66538(19) 0.27472(13) Uani 0.0177(8) 2 1 d
H61 H 0.841285 0.537395 0.637558 Uiso 0.0189 2 1 d
H121 H 0.926349 0.220674 0.692785 Uiso 0.0222 2 1 d
H122 H 0.880999 0.269743 0.755765 Uiso 0.0222 2 1 d
H123 H 0.827683 0.165972 0.750415 Uiso 0.0222 2 1 d
H141 H 0.906227 0.637434 0.366711 Uiso 0.019 2 1 d
H201 H 0.534594 0.520181 0.366104 Uiso 0.0288 2 1 d
H202 H 0.586028 0.589768 0.298533 Uiso 0.0288 2 1 d
H203 H 0.505954 0.495661 0.295344 Uiso 0.0288 2 1 d
H211 H 1.023673 0.141481 0.520172 Uiso 0.0151 2 1 d
H212 H 1.103068 0.236833 0.492465 Uiso 0.0151 2 1 d
H221 H 1.007512 0.186769 0.404393 Uiso 0.016 2 1 d
H222 H 0.873963 0.191396 0.443939 Uiso 0.016 2 1 d
H61' H 0.394411 -0.033582 0.35779 Uiso 0.0167 2 1 d
H121' H 0.463513 0.229615 0.241257 Uiso 0.0256 2 1 d
H122' H 0.402895 0.333308 0.241373 Uiso 0.0256 2 1 d
H123' H 0.485085 0.287515 0.300081 Uiso 0.0256 2 1 d
H141' H 0.36283 -0.134707 0.627706 Uiso 0.0174 2 1 d
H201' H -0.0173 -0.013174 0.6336 Uiso 0.0282 2 1 d
H202' H 0.023536 -0.09093 0.694391 Uiso 0.0282 2 1 d
H203' H -0.060429 -0.001739 0.708979 Uiso 0.0282 2 1 d
H211' H 0.532612 0.359005 0.476564 Uiso 0.0138 2 1 d
H212' H 0.602894 0.263686 0.503921 Uiso 0.0138 2 1 d
H221' H 0.476744 0.312748 0.592833 Uiso 0.0165 2 1 d
H222' H 0.356767 0.310281 0.553566 Uiso 0.0165 2 1 d
H91 H 0.676202 0.571441 0.966485 Uiso 0.037 2 1 d
H92 H 0.771835 0.62422 0.906554 Uiso 0.037 2 1 d
H93 H 0.627525 0.613724 0.895642 Uiso 0.037 2 1 d
H101 H 0.879333 0.410797 0.968831 Uiso 0.0424 2 1 d
H102 H 0.877985 0.337667 0.917178 Uiso 0.0424 2 1 d
H103 H 0.950736 0.438592 0.895583 Uiso 0.0424 2 1 d
H111 H 0.575696 0.364792 0.963355 Uiso 0.0572 2 1 d
H112 H 0.515403 0.412816 0.896921 Uiso 0.0572 2 1 d
H113 H 0.603799 0.321493 0.896143 Uiso 0.0572 2 1 d
H171 H 0.724472 0.729983 0.040514 Uiso 0.0382 2 1 d
H172 H 0.845087 0.675226 0.067404 Uiso 0.0382 2 1 d
H173 H 0.709163 0.644199 0.103419 Uiso 0.0382 2 1 d
H181 H 0.593011 0.879047 0.112733 Uiso 0.0416 2 1 d
H182 H 0.563911 0.805922 0.18177 Uiso 0.0416 2 1 d
H183 H 0.639853 0.903725 0.180012 Uiso 0.0416 2 1 d
H191 H 0.890664 0.912029 0.060798 Uiso 0.0367 2 1 d
H192 H 0.91644 0.921436 0.135342 Uiso 0.0367 2 1 d
H193 H 0.986682 0.8413 0.099588 Uiso 0.0367 2 1 d
H91' H 0.264627 -0.078175 0.041095 Uiso 0.0389 2 1 d
H92' H 0.364978 -0.122158 0.090774 Uiso 0.0389 2 1 d
H93' H 0.219983 -0.123507 0.117068 Uiso 0.0389 2 1 d
H101' H 0.426218 0.116377 0.01297 Uiso 0.0437 2 1 d
H102' H 0.450149 0.167507 0.07479 Uiso 0.0437 2 1 d
H103' H 0.518702 0.069011 0.066156 Uiso 0.0437 2 1 d
H111' H 0.126984 0.108764 0.062697 Uiso 0.0445 2 1 d
H112' H 0.091431 0.072418 0.140939 Uiso 0.0445 2 1 d
H113' H 0.170095 0.170079 0.115716 Uiso 0.0445 2 1 d
H171' H 0.167002 -0.21871 0.968521 Uiso 0.035 2 1 d
H172' H 0.264118 -0.150412 0.91741 Uiso 0.035 2 1 d
H173' H 0.117599 -0.141383 0.909996 Uiso 0.035 2 1 d
H181' H 0.011375 -0.371645 0.90854 Uiso 0.0355 2 1 d
H182' H -0.017356 -0.295848 0.843937 Uiso 0.0355 2 1 d
H183' H 0.055108 -0.392828 0.835427 Uiso 0.0355 2 1 d
H191' H 0.30482 -0.404461 0.931921 Uiso 0.0325 2 1 d
H192' H 0.33473 -0.412095 0.854745 Uiso 0.0325 2 1 d
H193' H 0.404552 -0.33255 0.885491 Uiso 0.0325 2 1 d

loop_
_atom_site_aniso_label
_atom_site_aniso_type_symbol
_atom_site_aniso_U_11
_atom_site_aniso_U_22
_atom_site_aniso_U_33
_atom_site_aniso_U_12
_atom_site_aniso_U_13
_atom_site_aniso_U_23
S1 S 0.0082(3) 0.0069(3) 0.0123(3) 0.0004(3) -0.0026(2) -0.0011(2)
S2 S 0.0105(3) 0.0123(3) 0.0131(3) -0.0007(3) -0.0001(3) -0.0004(2)
S3 S 0.0142(3) 0.0129(3) 0.0141(3) -0.0003(3) -0.0040(3) -0.0037(2)
Si1 Si 0.0241(4) 0.0273(4) 0.0132(3) -0.0038(4) 0.0017(3) -0.0055(3)
Si2 Si 0.0196(4) 0.0175(3) 0.0143(3) -0.0006(3) -0.0055(3) 0.0017(3)
O1 O 0.0041(8) 0.0140(9) 0.0240(9) 0.0020(8) -0.0034(8) -0.0031(7)
O2 O 0.0133(10) 0.0071(8) 0.0204(9) -0.0018(8) -0.0025(8) -0.0016(7)
O3 O 0.0216(11) 0.0170(10) 0.0182(9) -0.0098(9) -0.0031(8) -0.0020(8)
O4 O 0.0146(10) 0.0205(10) 0.0245(10) -0.0014(8) 0.0068(8) -0.0010(8)
O5 O 0.0228(11) 0.0120(9) 0.0196(9) -0.0031(8) -0.0046(8) -0.0015(7)
O6 O 0.0341(12) 0.0215(10) 0.0126(9) -0.0048(10) -0.0009(9) -0.0057(8)
O7 O 0.0140(10) 0.0107(9) 0.0147(9) 0.0063(7) -0.0014(7) -0.0011(7)
O8 O 0.0165(10) 0.0097(9) 0.0139(8) 0.0019(7) -0.0010(7) -0.0025(7)
C1 C 0.0078(12) 0.0091(12) 0.0114(11) 0.0002(10) -0.0008(9) -0.0008(9)
C2 C 0.0071(12) 0.0107(12) 0.0131(11) -0.0021(11) -0.0013(10) -0.0009(10)
C3 C 0.0066(12) 0.0123(12) 0.0107(11) -0.0018(10) 0.0010(9) -0.0025(9)
C4 C 0.0095(12) 0.0099(12) 0.0111(11) -0.0010(10) -0.0024(10) -0.0016(9)
C5 C 0.0081(13) 0.0110(12) 0.0123(11) 0.0013(10) -0.0002(10) -0.0004(10)
C6 C 0.0187(15) 0.0156(14) 0.0119(12) 0.0018(12) -0.0011(11) 0.0003(10)
C7 C 0.0212(15) 0.0123(12) 0.0191(12) -0.0006(11) -0.0018(11) -0.0034(10)
C8 C 0.0268(16) 0.0190(14) 0.0198(13) 0.0000(12) -0.0025(12) -0.0058(11)
C9 C 0.0236(17) 0.0444(18) 0.0283(14) -0.0001(14) -0.0011(13) -0.0175(13)
C10 C 0.043(2) 0.0359(17) 0.0242(14) 0.0092(16) -0.0048(14) 0.0036(13)
C11 C 0.048(2) 0.057(2) 0.0379(18) -0.022(2) 0.0061(17) -0.0127(17)
C12 C 0.0165(14) 0.0170(13) 0.0201(13) 0.0006(12) -0.0039(11) 0.0032(11)
C13 C 0.0090(13) 0.0146(13) 0.0116(11) -0.0010(11) -0.0011(10) -0.0002(10)
C14 C 0.0145(14) 0.0181(14) 0.0152(12) -0.0020(11) -0.0058(11) -0.0011(11)
C16 C 0.0185(15) 0.0179(14) 0.0231(13) -0.0019(11) -0.0037(11) 0.0013(11)
C17 C 0.0358(19) 0.0321(16) 0.0303(15) -0.0038(14) -0.0126(14) -0.0079(13)
C18 C 0.0338(18) 0.0419(19) 0.0302(16) 0.0131(15) -0.0118(14) -0.0068(14)
C19 C 0.040(2) 0.0295(16) 0.0210(13) -0.0088(15) 0.0023(13) -0.0031(12)
C20 C 0.0155(16) 0.0200(16) 0.0405(18) 0.0039(13) -0.0129(14) -0.0112(14)
C21 C 0.0103(14) 0.0078(12) 0.0195(13) 0.0002(10) 0.0012(10) -0.0037(10)
C22 C 0.0142(14) 0.0088(13) 0.0175(12) 0.0000(10) -0.0008(10) -0.0036(10)
S1' S 0.0083(3) 0.0072(3) 0.0114(3) -0.0013(3) -0.0017(2) -0.0015(2)
S2' S 0.0110(3) 0.0109(3) 0.0123(3) 0.0004(3) -0.0018(2) -0.0003(2)
S3' S 0.0135(3) 0.0121(3) 0.0119(3) -0.0001(3) 0.0004(3) -0.0035(2)
Si1' Si 0.0197(4) 0.0289(4) 0.0131(3) 0.0019(3) -0.0031(3) -0.0052(3)
Si2' Si 0.0176(4) 0.0172(4) 0.0135(3) -0.0007(3) 0.0002(3) 0.0013(3)
O1' O 0.0078(9) 0.0107(9) 0.0225(9) -0.0030(8) 0.0002(7) -0.0043(7)
O2' O 0.0152(10) 0.0076(8) 0.0167(8) 0.0003(8) -0.0002(8) -0.0028(7)
O3' O 0.0215(11) 0.0159(10) 0.0183(9) 0.0072(9) -0.0011(8) -0.0038(8)
O4' O 0.0227(11) 0.0187(10) 0.0252(10) 0.0003(9) -0.0143(9) -0.0031(8)
O5' O 0.0175(10) 0.0154(10) 0.0186(9) 0.0053(8) -0.0021(8) -0.0018(8)
O6' O 0.0308(12) 0.0210(10) 0.0139(9) 0.0016(9) -0.0019(9) -0.0055(8)
O7' O 0.0144(10) 0.0076(9) 0.0144(8) -0.0061(7) -0.0014(7) -0.0005(7)
O8' O 0.0137(9) 0.0106(9) 0.0130(8) -0.0024(7) -0.0035(7) -0.0031(7)
C1' C 0.0087(12) 0.0087(12) 0.0120(11) 0.0005(10) 0.0000(9) 0.0011(9)
C2' C 0.0070(12) 0.0051(11) 0.0139(11) -0.0006(10) 0.0000(10) 0.0005(9)
C3' C 0.0086(12) 0.0073(12) 0.0130(11) 0.0010(10) -0.0009(10) -0.0033(9)
C4' C 0.0109(13) 0.0116(12) 0.0096(10) 0.0006(10) -0.0016(9) -0.0040(9)
C5' C 0.0083(13) 0.0124(12) 0.0121(11) -0.0022(10) -0.0003(10) -0.0005(10)
C6' C 0.0141(14) 0.0131(13) 0.0153(12) -0.0019(11) -0.0031(11) -0.0037(11)
C8' C 0.0184(14) 0.0195(14) 0.0179(12) 0.0007(11) -0.0023(11) -0.0046(11)
C9' C 0.0312(18) 0.0427(18) 0.0288(15) 0.0016(15) -0.0054(14) -0.0198(13)
C10' C 0.0320(18) 0.048(2) 0.0264(15) -0.0043(16) 0.0001(14) -0.0016(14)
C11' C 0.0339(19) 0.0437(19) 0.0346(17) 0.0162(16) -0.0095(15) -0.0063(15)
C12' C 0.0174(15) 0.0194(14) 0.0226(14) -0.0034(12) 0.0044(11) 0.0058(11)
C13' C 0.0092(12) 0.0115(12) 0.0122(11) -0.0038(11) -0.0011(10) -0.0029(10)
C14' C 0.0131(14) 0.0147(13) 0.0148(12) -0.0006(11) -0.0003(10) -0.0010(10)
C15' C 0.0149(14) 0.0159(13) 0.0188(12) 0.0038(11) -0.0020(11) -0.0016(10)
C16' C 0.0189(14) 0.0163(13) 0.0186(12) 0.0047(11) -0.0031(11) -0.0013(10)
C17' C 0.0358(19) 0.0260(15) 0.0252(14) 0.0029(14) 0.0013(13) -0.0052(12)
C18' C 0.0283(17) 0.0285(16) 0.0302(15) -0.0098(14) 0.0054(13) -0.0043(13)
C19' C 0.0341(18) 0.0287(15) 0.0166(12) 0.0083(14) -0.0052(13) 0.0025(11)
C20' C 0.0135(16) 0.0235(17) 0.0342(17) -0.0015(13) 0.0042(13) -0.0105(14)
C21' C 0.0097(13) 0.0095(13) 0.0163(12) -0.0043(10) -0.0031(10) -0.0032(10)
C22' C 0.0145(14) 0.0067(12) 0.0211(13) 0.0001(10) -0.0046(11) -0.0042(10)
C7' C 0.0165(14) 0.0141(13) 0.0210(13) -0.0011(11) -0.0004(11) -0.0060(11)
C15 C 0.0190(15) 0.0119(13) 0.0224(13) -0.0039(11) -0.0074(12) -0.0002(11)

loop_
_atom_type_symbol
_atom_type_scat_dispersion_real
_atom_type_scat_dispersion_imag
_atom_type_scat_source
C 0.0033 0.0016 'International Tables Vol C tables 4.2.6.8 and 6.1.1.1'
H 0.0000 0.0000 'International Tables Vol C tables 4.2.6.8 and 6.1.1.1'
O 0.0106 0.0060 'International Tables Vol C tables 4.2.6.8 and 6.1.1.1'
S 0.1246 0.1234 'International Tables Vol C tables 4.2.6.8 and 6.1.1.1'
Si 0.0817 0.0704 'International Tables Vol C tables 4.2.6.8 and 6.1.1.1'

loop_
_geom_angle_atom_site_label_1
_geom_angle_atom_site_label_2
_geom_angle_atom_site_label_3
_geom_angle
O1 S1 O2 116.42(12)
O1 S1 C1 110.31(12)
O1 S1 C4 110.39(13)
O2 S1 C1 111.83(12)
O2 S1 C4 110.71(12)
C1 S1 C4 95.17(12)
O3 S2 O4 118.76(13)
O3 S2 C12 109.02(13)
O4 S2 C12 108.88(13)
O5 S3 O6 119.41(12)
O5 S3 C20 107.94(13)
O6 S3 C20 109.03(14)
C8 Si1 C9 110.18(13)
C8 Si1 C10 105.49(14)
C8 Si1 C11 106.89(16)
C9 Si1 C10 112.38(16)
C9 Si1 C11 109.87(17)
C10 Si1 C11 111.81(16)
C16 Si2 C17 106.58(14)
C16 Si2 C18 106.93(14)
C16 Si2 C19 109.15(14)
C17 Si2 C18 112.31(17)
C17 Si2 C19 110.09(14)
C18 Si2 C19 111.56(15)
C2 O7 C21 116.02(19)
C3 O8 C22 112.17(19)
S1 C1 C2 108.17(18)
S1 C1 C5 119.7(2)
C2 C1 C5 132.1(2)
O7 C2 C1 124.7(2)
O7 C2 C3 121.3(2)
C1 C2 C3 113.9(2)
O8 C3 C2 121.3(2)
O8 C3 C4 124.2(2)
C2 C3 C4 114.5(2)
S1 C4 C3 108.19(18)
S1 C4 C13 120.9(2)
C3 C4 C13 130.7(2)
C1 C5 C6 122.3(2)
C5 C6 C7 126.4(2)
C5 C6 H61 116.79
C7 C6 H61 116.79
C6 C7 C8 177.7(3)
Si1 C8 C7 170.4(3)
Si1 C9 H91 109.47
Si1 C9 H92 109.47
Si1 C9 H93 109.47
H91 C9 H92 109.47
H91 C9 H93 109.47
H92 C9 H93 109.47
Si1 C10 H101 109.47
Si1 C10 H102 109.47
Si1 C10 H103 109.47
H101 C10 H102 109.47
H101 C10 H103 109.47
H102 C10 H103 109.47
Si1 C11 H111 109.47
Si1 C11 H112 109.47
Si1 C11 H113 109.47
H111 C11 H112 109.47
H111 C11 H113 109.47
H112 C11 H113 109.47
S2 C12 H121 109.47
S2 C12 H122 109.47
S2 C12 H123 109.47
H121 C12 H122 109.47
H121 C12 H123 109.47
H122 C12 H123 109.47
C4 C13 C14 122.9(3)
C13 C14 C15 126.4(3)
C13 C14 H141 116.79
C15 C14 H141 116.79
Si2 C16 C15 175.1(3)
Si2 C17 H171 109.47
Si2 C17 H172 109.47
Si2 C17 H173 109.47
H171 C17 H172 109.47
H171 C17 H173 109.47
H172 C17 H173 109.47
Si2 C18 H181 109.47
Si2 C18 H182 109.47
Si2 C18 H183 109.47
H181 C18 H182 109.47
H181 C18 H183 109.47
H182 C18 H183 109.47
Si2 C19 H191 109.47
Si2 C19 H192 109.47
Si2 C19 H193 109.47
H191 C19 H192 109.47
H191 C19 H193 109.47
H192 C19 H193 109.47
S3 C20 H201 109.47
S3 C20 H202 109.47
S3 C20 H203 109.47
H201 C20 H202 109.47
H201 C20 H203 109.47
H202 C20 H203 109.47
O7 C21 C22 110.9(2)
O7 C21 H211 109.47
O7 C21 H212 109.47
C22 C21 H211 109.47
C22 C21 H212 109.47
H211 C21 H212 107.97
O8 C22 C21 110.7(2)
O8 C22 H221 109.47
O8 C22 H222 109.47
C21 C22 H221 109.47
C21 C22 H222 109.47
H221 C22 H222 108.17
O1' S1' O2' 116.19(12)
O1' S1' C1' 110.53(12)
O1' S1' C4' 110.90(13)
O2' S1' C1' 111.69(12)
O2' S1' C4' 110.76(12)
C1' S1' C4' 94.75(12)
O3' S2' O4' 118.08(13)
O3' S2' C12' 108.80(14)
O4' S2' C12' 109.15(13)
O5' S3' O6' 119.58(12)
O5' S3' C20' 107.93(14)
O6' S3' C20' 108.57(14)
C8' Si1' C9' 109.81(13)
C8' Si1' C10' 107.19(14)
C8' Si1' C11' 105.60(15)
C9' Si1' C10' 111.42(16)
C9' Si1' C11' 111.00(17)
C10' Si1' C11' 111.58(15)
C16' Si2' C17' 106.21(13)
C16' Si2' C18' 107.20(14)
C16' Si2' C19' 108.07(13)
C17' Si2' C18' 112.52(15)
C17' Si2' C19' 110.59(15)
C18' Si2' C19' 111.93(14)
C2' O7' C21' 116.25(19)
C3' O8' C22' 112.02(19)
S1' C1' C2' 108.18(18)
S1' C1' C5' 118.7(2)
C2' C1' C5' 133.0(2)
O7' C2' C1' 124.6(2)
O7' C2' C3' 121.4(2)
C1' C2' C3' 113.9(2)
O8' C3' C2' 121.2(2)
O8' C3' C4' 124.5(2)
C2' C3' C4' 114.2(2)
S1' C4' C3' 108.92(18)
S1' C4' C13' 121.3(2)
C3' C4' C13' 129.7(3)
C1' C5' C6' 122.0(2)
C5' C6' C7' 125.8(3)
C5' C6' H61' 117.1
C7' C6' H61' 117.11
Si1' C8' C7' 169.0(3)
Si1' C9' H91' 109.47
Si1' C9' H92' 109.47
Si1' C9' H93' 109.47
H91' C9' H92' 109.47
H91' C9' H93' 109.47
H92' C9' H93' 109.47
Si1' C10' H101' 109.47
Si1' C10' H102' 109.47
Si1' C10' H103' 109.47
H101' C10' H102' 109.47
H101' C10' H103' 109.47
H102' C10' H103' 109.47
Si1' C11' H111' 109.47
Si1' C11' H112' 109.47
Si1' C11' H113' 109.47
H111' C11' H112' 109.47
H111' C11' H113' 109.47
H112' C11' H113' 109.47
S2' C12' H121' 109.47
S2' C12' H122' 109.47
S2' C12' H123' 109.47
H121' C12' H122' 109.47
H121' C12' H123' 109.47
H122' C12' H123' 109.47
C4' C13' C14' 122.4(2)
C13' C14' C15' 126.2(3)
C13' C14' H141' 116.9
C15' C14' H141' 116.9
C14' C15' C16' 176.7(3)
Si2' C16' C15' 176.1(3)
Si2' C17' H171' 109.47
Si2' C17' H172' 109.47
Si2' C17' H173' 109.47
H171' C17' H172' 109.47
H171' C17' H173' 109.47
H172' C17' H173' 109.47
Si2' C18' H181' 109.47
Si2' C18' H182' 109.47
Si2' C18' H183' 109.47
H181' C18' H182' 109.47
H181' C18' H183' 109.47
H182' C18' H183' 109.47
Si2' C19' H191' 109.47
Si2' C19' H192' 109.47
Si2' C19' H193' 109.47
H191' C19' H192' 109.47
H191' C19' H193' 109.47
H192' C19' H193' 109.47
S3' C20' H201' 109.47
S3' C20' H202' 109.47
S3' C20' H203' 109.47
H201' C20' H202' 109.47
H201' C20' H203' 109.47
H202' C20' H203' 109.47
O7' C21' C22' 111.2(2)
O7' C21' H211' 109.47
O7' C21' H212' 109.47
C22' C21' H211' 109.47
C22' C21' H212' 109.47
H211' C21' H212' 107.65
O8' C22' C21' 110.9(2)
O8' C22' H221' 109.47
O8' C22' H222' 109.47
C21' C22' H221' 109.47
C21' C22' H222' 109.47
H221' C22' H222' 108.04
C6' C7' C8' 178.7(3)
C14 C15 C16 177.9(3)

loop_
_geom_bond_atom_site_label_1
_geom_bond_atom_site_label_2
_geom_bond_distance
S1 O1 1.4333(19)
S1 O2 1.438(2)
S1 C1 1.757(2)
S1 C4 1.758(3)
S2 O3 1.435(2)
S2 O4 1.438(2)
S2 C12 1.761(3)
S3 O5 1.4374(18)
S3 O6 1.4341(19)
S3 C20 1.762(3)
Si1 C8 1.843(3)
Si1 C9 1.852(4)
Si1 C10 1.860(4)
Si1 C11 1.856(4)
Si2 C16 1.851(3)
Si2 C17 1.857(3)
Si2 C18 1.853(4)
Si2 C19 1.851(3)
O7 C2 1.324(3)
O7 C21 1.470(3)
O8 C3 1.336(3)
O8 C22 1.449(3)
C1 C2 1.351(4)
C1 C5 1.460(3)
C2 C3 1.490(3)
C3 C4 1.341(4)
C4 C13 1.461(3)
C5 C6 1.349(4)
C6 C7 1.419(4)
C6 H61 0.96
C7 C8 1.200(4)
C9 H91 0.96
C9 H92 0.96
C9 H93 0.96
C10 H101 0.96
C10 H102 0.96
C10 H103 0.96
C11 H111 0.96
C11 H112 0.96
C11 H113 0.96
C12 H121 0.96
C12 H122 0.96
C12 H123 0.96
C13 C14 1.345(4)
C14 C15 1.421(4)
C14 H141 0.96
C16 C15 1.201(4)
C17 H171 0.96
C17 H172 0.96
C17 H173 0.96
C18 H181 0.96
C18 H182 0.96
C18 H183 0.96
C19 H191 0.96
C19 H192 0.96
C19 H193 0.96
C20 H201 0.96
C20 H202 0.96
C20 H203 0.96
C21 C22 1.495(4)
C21 H211 0.96
C21 H212 0.96
C22 H221 0.96
C22 H222 0.96
S1' O1' 1.433(2)
S1' O2' 1.443(2)
S1' C1' 1.763(2)
S1' C4' 1.750(3)
S2' O3' 1.434(2)
S2' O4' 1.435(2)
S2' C12' 1.752(3)
S3' O5' 1.4335(19)
S3' O6' 1.432(2)
S3' C20' 1.757(3)
Si1' C8' 1.845(3)
Si1' C9' 1.853(4)
Si1' C10' 1.860(3)
Si1' C11' 1.857(4)
Si2' C16' 1.843(3)
Si2' C17' 1.872(3)
Si2' C18' 1.849(3)
Si2' C19' 1.859(3)
O7' C2' 1.330(3)
O7' C21' 1.459(3)
O8' C3' 1.330(3)
O8' C22' 1.460(3)
C1' C2' 1.345(4)
C1' C5' 1.456(4)
C2' C3' 1.492(3)
C3' C4' 1.333(4)
C4' C13' 1.467(3)
C5' C6' 1.356(4)
C6' C7' 1.426(4)
C6' H61' 0.96
C8' C7' 1.203(4)
C9' H91' 0.96
C9' H92' 0.96
C9' H93' 0.96
C10' H101' 0.96
C10' H102' 0.96
C10' H103' 0.96
C11' H111' 0.96
C11' H112' 0.96
C11' H113' 0.96
C12' H121' 0.96
C12' H122' 0.96
C12' H123' 0.96
C13' C14' 1.350(4)
C14' C15' 1.419(3)
C14' H141' 0.96
C15' C16' 1.199(3)
C17' H171' 0.96
C17' H172' 0.96
C17' H173' 0.96
C18' H181' 0.96
C18' H182' 0.96
C18' H183' 0.96
C19' H191' 0.96
C19' H192' 0.96
C19' H193' 0.96
C20' H201' 0.96
C20' H202' 0.96
C20' H203' 0.96
C21' C22' 1.500(4)
C21' H211' 0.96
C21' H212' 0.96
C22' H221' 0.96
C22' H222' 0.96

loop_
_geom_hbond_atom_site_label_D
_geom_hbond_atom_site_label_H
_geom_hbond_atom_site_label_A
_geom_hbond_site_symmetry_A
_geom_hbond_distance_DH
_geom_hbond_distance_HA
_geom_hbond_distance_DA
_geom_hbond_angle_DHA
C21 H212 O2 2_766 0.96 2.40 3.065(3) 126.36
C21' H212' O2' 2_656 0.96 2.40 3.066(3) 125.84

loop_
_jana_cell_twin_matrix_id
_jana_cell_twin_volume_fraction
_jana_cell_twin_matrix_1_1
_jana_cell_twin_matrix_1_2
_jana_cell_twin_matrix_1_3
_jana_cell_twin_matrix_2_1
_jana_cell_twin_matrix_2_2
_jana_cell_twin_matrix_2_3
_jana_cell_twin_matrix_3_1
_jana_cell_twin_matrix_3_2
_jana_cell_twin_matrix_3_3
1 0.6092(7) 1 0 0 0 1 0 0 0 1
2 0.3908(7) 1 0 0 0 1 0 0 0 1
